data_4346026
loop_
_publ_author_name
'Bethel, Ryan D.'
'Crouthers, Danielle J.'
'Hsieh, Chung-Hung'
'Denny, Jason A.'
'Hall, Michael B.'
'Darensbourg, Marcetta Y.'

_publ_section_title
;
 Regioselectivity in ligand substitution reactions on diiron complexes
 governed by nucleophilic and electrophilic ligand properties.
;
_journal_issue 7
_journal_name_full 'Inorganic chemistry'
_journal_page_first 3523
_journal_page_last 3535
_journal_paper_doi 10.1021/acs.inorgchem.5b00072
_journal_volume 54
_journal_year 2015
_chemical_formula_moiety 'C12 H14 Fe2 N4 O4 S2'
_chemical_formula_sum 'C12 H14 Fe2 N4 O4 S2'
_chemical_formula_weight 454.09
_space_group_IT_number 2
_space_group_name_Hall '-P 1'
_space_group_name_H-M_alt 'P -1'
_symmetry_cell_setting triclinic
_symmetry_space_group_name_Hall '-P 1'
_symmetry_space_group_name_H-M 'P -1'
_atom_sites_solution_hydrogens geom
_atom_sites_solution_primary direct
_atom_sites_solution_secondary difmap
_audit_creation_method SHELXL-97
_audit_update_record
;
2014-06-04 # Formatted by publCIF
;
_cell_angle_alpha 90.909(10)
_cell_angle_beta 90.561(10)
_cell_angle_gamma 118.104(9)
_cell_formula_units_Z 2
_cell_length_a 8.344(7)
_cell_length_b 8.755(7)
_cell_length_c 13.346(11)
_cell_measurement_reflns_used 2519
_cell_measurement_temperature 110(2)
_cell_measurement_theta_max 27.30
_cell_measurement_theta_min 2.64
_cell_volume 859.7(12)
_computing_cell_refinement 'Bruker SMART'
_computing_data_collection 'Bruker SMART'
_computing_data_reduction 'Bruker SAINT'
_computing_molecular_graphics 'Bruker SHELXTL'
_computing_publication_material 'Bruker SHELXTL'
_computing_structure_refinement 'SHELXL-97 (Sheldrick, 1997)'
_computing_structure_solution 'SHELXS-97 (Sheldrick, 1990)'
_diffrn_ambient_temperature 110(2)
_diffrn_measured_fraction_theta_full 0.996
_diffrn_measured_fraction_theta_max 0.996
_diffrn_measurement_device_type 'CCD area detector'
_diffrn_measurement_method 'phi and omega scans'
_diffrn_radiation_monochromator graphite
_diffrn_radiation_source 'fine-focus sealed tube'
_diffrn_radiation_type MoK\a
_diffrn_radiation_wavelength 0.71073
_diffrn_reflns_av_R_equivalents 0.0593
_diffrn_reflns_av_sigmaI/netI 0.0697
_diffrn_reflns_limit_h_max 9
_diffrn_reflns_limit_h_min -9
_diffrn_reflns_limit_k_max 10
_diffrn_reflns_limit_k_min -10
_diffrn_reflns_limit_l_max 15
_diffrn_reflns_limit_l_min -15
_diffrn_reflns_number 7892
_diffrn_reflns_theta_full 25.00
_diffrn_reflns_theta_max 25.00
_diffrn_reflns_theta_min 2.64
_exptl_absorpt_coefficient_mu 1.954
_exptl_absorpt_correction_T_max 0.9620
_exptl_absorpt_correction_T_min 0.6960
_exptl_absorpt_correction_type multi-scan
_exptl_absorpt_process_details sadabs
_exptl_crystal_colour orange
_exptl_crystal_density_diffrn 1.754
_exptl_crystal_density_method 'not measured'
_exptl_crystal_description needle
_exptl_crystal_F_000 460
_exptl_crystal_size_max 0.20
_exptl_crystal_size_mid 0.08
_exptl_crystal_size_min 0.02
_refine_diff_density_max 1.011
_refine_diff_density_min -0.715
_refine_diff_density_rms 0.123
_refine_ls_extinction_method none
_refine_ls_goodness_of_fit_ref 0.963
_refine_ls_hydrogen_treatment constr
_refine_ls_matrix_type full
_refine_ls_number_parameters 219
_refine_ls_number_reflns 3021
_refine_ls_number_restraints 0
_refine_ls_restrained_S_all 0.963
_refine_ls_R_factor_all 0.0580
_refine_ls_R_factor_gt 0.0439
_refine_ls_shift/su_max 0.000
_refine_ls_shift/su_mean 0.000
_refine_ls_structure_factor_coef Fsqd
_refine_ls_weighting_details 'calc w=1/[\s^2^(Fo^2^)+(0.0593P)^2^+0.0000P] where P=(Fo^2^+2Fc^2^)/3'
_refine_ls_weighting_scheme calc
_refine_ls_wR_factor_gt 0.1020
_refine_ls_wR_factor_ref 0.1086
_reflns_number_gt 2328
_reflns_number_total 3021
_reflns_threshold_expression >2sigma(I)
_cod_data_source_file ic5b00072_si_002.cif
_cod_data_source_block 3-IMe
_cod_database_code 4346026

loop_
_symmetry_equiv_pos_as_xyz
'x, y, z'
'-x, -y, -z'

loop_
_atom_site_label
_atom_site_type_symbol
_atom_site_fract_x
_atom_site_fract_y
_atom_site_fract_z
_atom_site_U_iso_or_equiv
_atom_site_adp_type
_atom_site_occupancy
_atom_site_symmetry_multiplicity
_atom_site_calc_flag
_atom_site_refinement_flags
Fe1 Fe 0.95682(7) 0.13060(7) 0.19533(4) 0.01878(19) Uani 1 1 d .
Fe2 Fe 0.84995(7) 0.19665(7) 0.36255(4) 0.01951(19) Uani 1 1 d .
S1 S 0.97690(13) 0.01897(13) 0.34385(7) 0.0202(3) Uani 1 1 d .
S2 S 1.09083(13) 0.39002(13) 0.27679(7) 0.0202(3) Uani 1 1 d .
C1 C 0.7415(6) 0.3228(6) 0.3241(3) 0.0252(10) Uani 1 1 d .
C2 C 0.6382(6) 0.0082(6) 0.3830(3) 0.0232(10) Uani 1 1 d .
C3 C 0.8986(6) 0.2742(5) 0.4920(3) 0.0245(10) Uani 1 1 d .
C4 C 0.8483(6) 0.2366(6) 0.1087(3) 0.0244(10) Uani 1 1 d .
C5 C 1.3049(5) 0.4321(6) 0.3390(3) 0.0251(10) Uani 1 1 d .
H5A H 1.3877 0.4302 0.2869 0.030 Uiso 1 1 calc R
H5B H 1.3607 0.5511 0.3682 0.030 Uiso 1 1 calc R
C6 C 1.2975(6) 0.3113(5) 0.4207(3) 0.0245(10) Uani 1 1 d .
H6A H 1.2244 0.3198 0.4764 0.029 Uiso 1 1 calc R
H6B H 1.4221 0.3492 0.4471 0.029 Uiso 1 1 calc R
C7 C 1.2161(5) 0.1236(6) 0.3850(3) 0.0251(10) Uani 1 1 d .
H7A H 1.2289 0.0556 0.4401 0.030 Uiso 1 1 calc R
H7B H 1.2892 0.1173 0.3286 0.030 Uiso 1 1 calc R
C8 C 0.7564(5) -0.1073(5) 0.1566(3) 0.0198(9) Uani 1 1 d .
C9 C 0.4930(6) -0.3427(6) 0.1115(3) 0.0245(10) Uani 1 1 d .
H9 H 0.3679 -0.4134 0.0953 0.029 Uiso 1 1 calc R
C10 C 0.6230(5) -0.3922(5) 0.1103(3) 0.0222(9) Uani 1 1 d .
H10 H 0.6072 -0.5043 0.0935 0.027 Uiso 1 1 calc R
C11 C 0.4689(6) -0.0758(6) 0.1494(3) 0.0287(11) Uani 1 1 d .
H11A H 0.5459 0.0400 0.1786 0.043 Uiso 1 1 calc R
H11B H 0.3652 -0.1395 0.1928 0.043 Uiso 1 1 calc R
H11C H 0.4249 -0.0654 0.0829 0.043 Uiso 1 1 calc R
C12 C 0.9567(6) -0.2535(6) 0.1437(3) 0.0278(10) Uani 1 1 d .
H12A H 0.9349 -0.3726 0.1319 0.042 Uiso 1 1 calc R
H12B H 1.0129 -0.2126 0.2103 0.042 Uiso 1 1 calc R
H12C H 1.0381 -0.1785 0.0926 0.042 Uiso 1 1 calc R
N1 N 1.1351(5) 0.1472(4) 0.1311(3) 0.0241(8) Uani 1 1 d .
N2 N 0.7900(5) 0.3050(5) 0.0580(3) 0.0309(9) Uani 1 1 d .
N3 N 0.7837(4) -0.2487(4) 0.1383(2) 0.0197(8) Uani 1 1 d .
N4 N 0.5754(4) -0.1698(4) 0.1405(2) 0.0221(8) Uani 1 1 d .
O1 O 0.6761(4) 0.4060(5) 0.3003(3) 0.0414(9) Uani 1 1 d .
O2 O 0.5035(4) -0.1123(4) 0.3984(2) 0.0346(8) Uani 1 1 d .
O3 O 0.9265(4) 0.3204(4) 0.5740(2) 0.0317(8) Uani 1 1 d .
O4 O 1.2798(4) 0.1784(4) 0.1026(3) 0.0389(8) Uani 1 1 d .

loop_
_atom_site_aniso_label
_atom_site_aniso_U_11
_atom_site_aniso_U_22
_atom_site_aniso_U_33
_atom_site_aniso_U_23
_atom_site_aniso_U_13
_atom_site_aniso_U_12
Fe1 0.0217(3) 0.0222(4) 0.0129(3) -0.0020(3) 0.0024(2) 0.0109(3)
Fe2 0.0208(3) 0.0221(4) 0.0146(3) -0.0021(3) 0.0036(2) 0.0093(3)
S1 0.0225(5) 0.0230(6) 0.0151(5) -0.0013(4) 0.0011(4) 0.0107(5)
S2 0.0219(5) 0.0219(6) 0.0164(5) -0.0007(4) 0.0039(4) 0.0100(5)
C1 0.020(2) 0.032(3) 0.020(2) -0.001(2) 0.0092(18) 0.009(2)
C2 0.027(2) 0.029(3) 0.018(2) -0.003(2) 0.0000(18) 0.017(2)
C3 0.026(2) 0.017(2) 0.028(3) 0.000(2) 0.0031(19) 0.0080(19)
C4 0.026(2) 0.026(3) 0.018(2) -0.007(2) 0.0023(18) 0.009(2)
C5 0.023(2) 0.022(2) 0.028(3) -0.001(2) 0.0006(19) 0.009(2)
C6 0.022(2) 0.030(3) 0.019(2) -0.003(2) 0.0016(18) 0.010(2)
C7 0.025(2) 0.032(3) 0.020(2) 0.002(2) 0.0004(18) 0.015(2)
C8 0.023(2) 0.027(2) 0.011(2) 0.0005(18) -0.0001(17) 0.0138(19)
C9 0.025(2) 0.024(3) 0.017(2) 0.0016(19) 0.0014(18) 0.006(2)
C10 0.031(2) 0.017(2) 0.016(2) -0.0014(18) -0.0009(18) 0.009(2)
C11 0.027(2) 0.037(3) 0.027(3) -0.003(2) -0.0010(19) 0.019(2)
C12 0.029(2) 0.029(3) 0.026(3) -0.004(2) -0.0008(19) 0.015(2)
N1 0.029(2) 0.023(2) 0.0207(19) 0.0001(16) 0.0064(16) 0.0126(17)
N2 0.038(2) 0.035(2) 0.024(2) -0.0021(18) -0.0049(18) 0.020(2)
N3 0.0218(18) 0.023(2) 0.0132(17) -0.0035(15) -0.0015(14) 0.0097(16)
N4 0.0238(19) 0.024(2) 0.0180(19) -0.0041(16) -0.0016(15) 0.0114(16)
O1 0.040(2) 0.056(2) 0.045(2) 0.0134(18) 0.0139(16) 0.0347(19)
O2 0.0261(17) 0.033(2) 0.035(2) -0.0024(15) 0.0046(15) 0.0055(16)
O3 0.0402(19) 0.0305(19) 0.0208(17) -0.0084(14) 0.0037(14) 0.0138(15)
O4 0.0312(18) 0.041(2) 0.046(2) 0.0045(17) 0.0169(16) 0.0176(16)

loop_
_atom_type_symbol
_atom_type_description
_atom_type_scat_dispersion_real
_atom_type_scat_dispersion_imag
_atom_type_scat_source
C C 0.0033 0.0016 'International Tables Vol C Tables 4.2.6.8 and 6.1.1.4'
H H 0.0000 0.0000 'International Tables Vol C Tables 4.2.6.8 and 6.1.1.4'
N N 0.0061 0.0033 'International Tables Vol C Tables 4.2.6.8 and 6.1.1.4'
O O 0.0106 0.0060 'International Tables Vol C Tables 4.2.6.8 and 6.1.1.4'
S S 0.1246 0.1234 'International Tables Vol C Tables 4.2.6.8 and 6.1.1.4'
Fe Fe 0.3463 0.8444 'International Tables Vol C Tables 4.2.6.8 and 6.1.1.4'

loop_
_geom_angle_atom_site_label_1
_geom_angle_atom_site_label_2
_geom_angle_atom_site_label_3
_geom_angle
N1 Fe1 C4 103.88(18)
N1 Fe1 C8 103.81(17)
C4 Fe1 C8 90.48(18)
N1 Fe1 S2 98.93(13)
C4 Fe1 S2 85.25(13)
C8 Fe1 S2 157.22(12)
N1 Fe1 S1 104.77(13)
C4 Fe1 S1 150.96(12)
C8 Fe1 S1 87.28(13)
S2 Fe1 S1 85.73(7)
N1 Fe1 Fe2 145.51(12)
C4 Fe1 Fe2 97.01(13)
C8 Fe1 Fe2 103.13(12)
S2 Fe1 Fe2 55.46(4)
S1 Fe1 Fe2 55.60(6)
C2 Fe2 C1 93.1(2)
C2 Fe2 C3 97.33(19)
C1 Fe2 C3 97.60(19)
C2 Fe2 S2 157.97(13)
C1 Fe2 S2 85.09(15)
C3 Fe2 S2 104.68(14)
C2 Fe2 S1 87.90(15)
C1 Fe2 S1 157.02(14)
C3 Fe2 S1 105.05(14)
S2 Fe2 S1 85.48(8)
C2 Fe2 Fe1 104.08(13)
C1 Fe2 Fe1 102.36(14)
C3 Fe2 Fe1 149.69(14)
S2 Fe2 Fe1 55.29(5)
S1 Fe2 Fe1 55.38(4)
C7 S1 Fe1 108.45(15)
C7 S1 Fe2 112.22(15)
Fe1 S1 Fe2 69.02(5)
C5 S2 Fe1 112.27(14)
C5 S2 Fe2 110.90(16)
Fe1 S2 Fe2 69.25(6)
O1 C1 Fe2 178.5(4)
O2 C2 Fe2 178.4(4)
O3 C3 Fe2 178.7(4)
N2 C4 Fe1 177.5(4)
C6 C5 S2 117.9(3)
C6 C5 H5A 107.8
S2 C5 H5A 107.8
C6 C5 H5B 107.8
S2 C5 H5B 107.8
H5A C5 H5B 107.2
C5 C6 C7 113.1(4)
C5 C6 H6A 109.0
C7 C6 H6A 109.0
C5 C6 H6B 109.0
C7 C6 H6B 109.0
H6A C6 H6B 107.8
C6 C7 S1 116.7(3)
C6 C7 H7A 108.1
S1 C7 H7A 108.1
C6 C7 H7B 108.1
S1 C7 H7B 108.1
H7A C7 H7B 107.3
N4 C8 N3 103.8(3)
N4 C8 Fe1 132.3(3)
N3 C8 Fe1 123.9(3)
C10 C9 N4 107.2(4)
C10 C9 H9 126.4
N4 C9 H9 126.4
C9 C10 N3 106.8(4)
C9 C10 H10 126.6
N3 C10 H10 126.6
N4 C11 H11A 109.5
N4 C11 H11B 109.5
H11A C11 H11B 109.5
N4 C11 H11C 109.5
H11A C11 H11C 109.5
H11B C11 H11C 109.5
N3 C12 H12A 109.5
N3 C12 H12B 109.5
H12A C12 H12B 109.5
N3 C12 H12C 109.5
H12A C12 H12C 109.5
H12B C12 H12C 109.5
O4 N1 Fe1 166.4(3)
C8 N3 C10 110.9(3)
C8 N3 C12 126.9(3)
C10 N3 C12 122.1(3)
C8 N4 C9 111.2(3)
C8 N4 C11 127.9(3)
C9 N4 C11 120.8(3)

loop_
_geom_bond_atom_site_label_1
_geom_bond_atom_site_label_2
_geom_bond_distance
Fe1 N1 1.672(4)
Fe1 C4 1.956(5)
Fe1 C8 2.017(4)
Fe1 S2 2.2575(19)
Fe1 S1 2.2631(19)
Fe1 Fe2 2.5679(18)
Fe2 C2 1.788(5)
Fe2 C1 1.803(5)
Fe2 C3 1.817(5)
Fe2 S2 2.2620(17)
Fe2 S1 2.2692(18)
S1 C7 1.834(4)
S2 C5 1.832(4)
C1 O1 1.143(5)
C2 O2 1.146(5)
C3 O3 1.144(5)
C4 N2 1.155(6)
C5 C6 1.513(6)
C5 H5A 0.9900
C5 H5B 0.9900
C6 C7 1.519(6)
C6 H6A 0.9900
C6 H6B 0.9900
C7 H7A 0.9900
C7 H7B 0.9900
C8 N4 1.356(5)
C8 N3 1.378(5)
C9 C10 1.343(6)
C9 N4 1.382(5)
C9 H9 0.9500
C10 N3 1.380(5)
C10 H10 0.9500
C11 N4 1.472(5)
C11 H11A 0.9800
C11 H11B 0.9800
C11 H11C 0.9800
C12 N3 1.465(5)
C12 H12A 0.9800
C12 H12B 0.9800
C12 H12C 0.9800
N1 O4 1.174(4)

loop_
_geom_torsion_atom_site_label_1
_geom_torsion_atom_site_label_2
_geom_torsion_atom_site_label_3
_geom_torsion_atom_site_label_4
_geom_torsion
N1 Fe1 Fe2 C2 -140.5(3)
C4 Fe1 Fe2 C2 92.2(2)
C8 Fe1 Fe2 C2 0.02(18)
S2 Fe1 Fe2 C2 171.45(14)
S1 Fe1 Fe2 C2 -77.34(16)
N1 Fe1 Fe2 C1 123.0(3)
C4 Fe1 Fe2 C1 -4.24(18)
C8 Fe1 Fe2 C1 -96.39(19)
S2 Fe1 Fe2 C1 75.03(16)
S1 Fe1 Fe2 C1 -173.76(14)
N1 Fe1 Fe2 C3 -7.0(4)
C4 Fe1 Fe2 C3 -134.3(3)
C8 Fe1 Fe2 C3 133.6(3)
S2 Fe1 Fe2 C3 -55.0(3)
S1 Fe1 Fe2 C3 56.2(3)
N1 Fe1 Fe2 S2 48.0(2)
C4 Fe1 Fe2 S2 -79.28(14)
C8 Fe1 Fe2 S2 -171.42(12)
S1 Fe1 Fe2 S2 111.21(8)
N1 Fe1 Fe2 S1 -63.2(2)
C4 Fe1 Fe2 S1 169.51(13)
C8 Fe1 Fe2 S1 77.37(14)
S2 Fe1 Fe2 S1 -111.21(8)
N1 Fe1 S1 C7 41.08(19)
C4 Fe1 S1 C7 -129.2(3)
C8 Fe1 S1 C7 144.66(18)
S2 Fe1 S1 C7 -57.04(15)
Fe2 Fe1 S1 C7 -107.40(16)
N1 Fe1 S1 Fe2 148.48(12)
C4 Fe1 S1 Fe2 -21.8(3)
C8 Fe1 S1 Fe2 -107.94(13)
S2 Fe1 S1 Fe2 50.36(6)
C2 Fe2 S1 C7 -149.2(2)
C1 Fe2 S1 C7 117.9(4)
C3 Fe2 S1 C7 -52.2(2)
S2 Fe2 S1 C7 51.85(16)
Fe1 Fe2 S1 C7 102.09(16)
C2 Fe2 S1 Fe1 108.73(13)
C1 Fe2 S1 Fe1 15.8(4)
C3 Fe2 S1 Fe1 -154.25(14)
S2 Fe2 S1 Fe1 -50.24(4)
N1 Fe1 S2 C5 -49.9(2)
C4 Fe1 S2 C5 -153.2(2)
C8 Fe1 S2 C5 126.9(3)
S1 Fe1 S2 C5 54.42(16)
Fe2 Fe1 S2 C5 104.90(17)
N1 Fe1 S2 Fe2 -154.78(13)
C4 Fe1 S2 Fe2 101.89(14)
C8 Fe1 S2 Fe2 22.0(3)
S1 Fe1 S2 Fe2 -50.48(5)
C2 Fe2 S2 C5 -129.4(4)
C1 Fe2 S2 C5 144.5(2)
C3 Fe2 S2 C5 47.9(2)
S1 Fe2 S2 C5 -56.49(15)
Fe1 Fe2 S2 C5 -106.80(16)
C2 Fe2 S2 Fe1 -22.6(4)
C1 Fe2 S2 Fe1 -108.71(14)
C3 Fe2 S2 Fe1 154.70(14)
S1 Fe2 S2 Fe1 50.31(5)
C2 Fe2 C1 O1 155(15)
C3 Fe2 C1 O1 57(15)
S2 Fe2 C1 O1 -47(15)
S1 Fe2 C1 O1 -113(15)
Fe1 Fe2 C1 O1 -100(15)
C1 Fe2 C2 O2 -114(14)
C3 Fe2 C2 O2 -16(14)
S2 Fe2 C2 O2 162(14)
S1 Fe2 C2 O2 89(14)
Fe1 Fe2 C2 O2 142(14)
C2 Fe2 C3 O3 4(18)
C1 Fe2 C3 O3 98(18)
S2 Fe2 C3 O3 -175(100)
S1 Fe2 C3 O3 -86(18)
Fe1 Fe2 C3 O3 -131(18)
N1 Fe1 C4 N2 -65(8)
C8 Fe1 C4 N2 -169(8)
S2 Fe1 C4 N2 33(8)
S1 Fe1 C4 N2 105(8)
Fe2 Fe1 C4 N2 87(8)
Fe1 S2 C5 C6 -62.3(3)
Fe2 S2 C5 C6 13.0(4)
S2 C5 C6 C7 58.4(4)
C5 C6 C7 S1 -64.3(4)
Fe1 S1 C7 C6 71.8(3)
Fe2 S1 C7 C6 -2.5(4)
N1 Fe1 C8 N4 -143.4(4)
C4 Fe1 C8 N4 -39.0(4)
S2 Fe1 C8 N4 39.8(6)
S1 Fe1 C8 N4 112.0(4)
Fe2 Fe1 C8 N4 58.3(4)
N1 Fe1 C8 N3 35.3(4)
C4 Fe1 C8 N3 139.7(3)
S2 Fe1 C8 N3 -141.5(3)
S1 Fe1 C8 N3 -69.3(3)
Fe2 Fe1 C8 N3 -123.0(3)
N4 C9 C10 N3 -0.3(5)
C4 Fe1 N1 O4 119.3(15)
C8 Fe1 N1 O4 -146.8(14)
S2 Fe1 N1 O4 32.0(15)
S1 Fe1 N1 O4 -55.9(15)
Fe2 Fe1 N1 O4 -6.3(16)
N4 C8 N3 C10 0.9(4)
Fe1 C8 N3 C10 -178.1(3)
N4 C8 N3 C12 179.3(4)
Fe1 C8 N3 C12 0.3(6)
C9 C10 N3 C8 -0.4(5)
C9 C10 N3 C12 -178.9(4)
N3 C8 N4 C9 -1.1(4)
Fe1 C8 N4 C9 177.8(3)
N3 C8 N4 C11 179.7(4)
Fe1 C8 N4 C11 -1.4(6)
C10 C9 N4 C8 0.9(5)
C10 C9 N4 C11 -179.9(4)
